data_2001008
loop_
_publ_author_name
'Kuroda, R.'
'Shinomiya, M.'

_publ_section_title
;
 Structures of new DNA photocleaving agents:
 3,6-bis(dimethylamino)-10-[6-(4-nitrobenzoyloxy)hexyl]acridinium
 chloride (1) and 9-{[6-(4-nitrobenzoyloxy)hexyl]amino}acridinium
 chloride monohydrate (II)
;
_journal_issue 3
_journal_name_full 'Acta Crystallographica Section C'
_journal_page_first 512
_journal_page_last 515
_journal_paper_doi 10.1107/S0108270191009563
_journal_volume 48
_journal_year 1992
_chemical_formula_moiety 'C30 H35 N4 O4,Cl1'
_chemical_formula_sum 'C30 H35 Cl N4 O4'
_chemical_formula_weight 551.07
_space_group_IT_number 2
_space_group_name_Hall '-P 1'
_space_group_name_H-M_alt 'P -1'
_symmetry_cell_setting triclinic
_symmetry_space_group_name_Hall '-P 1'
_symmetry_space_group_name_H-M 'P -1'
_cell_angle_alpha 111.490(10)
_cell_angle_beta 105.740(10)
_cell_angle_gamma 95.820(10)
_cell_formula_units_Z 2
_cell_length_a 10.512(2)
_cell_length_b 11.203(2)
_cell_length_c 14.469(2)
_cell_volume 1487.2(5)
_diffrn_radiation_type Cu
_diffrn_radiation_wavelength 1.5418
_exptl_absorpt_coefficient_mu 1.468
_exptl_crystal_density_diffrn 1.231
_exptl_crystal_density_meas 1.23
_exptl_crystal_F_000 584
_cod_data_source_file as0520.cif
_cod_data_source_block as0520a
_cod_depositor_comments
;
 Marking atoms 'Cl(1)', 'Cl(2)' and 'Cl(3)' as belonging to disorder groups
 '1', '2' and '3' with the occupancies of '0.48', '0.37' and '0.15'
 respectively after consulting the original publication.

 Antanas Vaitkus,
 2017-09-12
;
_cod_original_cell_volume 1487.4(4)
_cod_original_formula_sum 'C30 H35 Cl1 N4 O4'
_cod_database_code 2001008

loop_
_space_group_symop_id
_space_group_symop_operation_xyz
1 x,y,z
2 -x,-y,-z

loop_
_atom_site_label
_atom_site_fract_x
_atom_site_fract_y
_atom_site_fract_z
_atom_site_occupancy
_atom_site_disorder_group
Cl(1) 1.0106(3) .4560(4) -.9167(4) 0.48 1
Cl(2) 1.0300(4) .1566(5) -.9094(3) 0.37 2
Cl(3) 1.1520(10) .3410(10) -.8114(9) 0.15 3
O(1) 1.4028(3) .7873(3) .4055(2) 1 .
O(2) 1.3976(4) .6653(5) .4945(4) 1 .
O(3) 2.0891(5) .7834(5) .6520(4) 1 .
O(4) 2.0946(4) .9055(5) .5699(4) 1 .
N(1) .6285(3) .7114(3) .0619(3) 1 .
N(2) .5366(4) .9320(4) -.1703(3) 1 .
N(3) .7236(5) .5058(4) .3040(3) 1 .
N(4) 2.0336(5) .8343(5) .5967(4) 1 .
C(1) .5413(4) .7567(4) -.0006(3) 1 .
C(2) .5846(4) .8243(4) -.0533(3) 1 .
C(3) .4935(4) .8673(4) -.1187(3) 1 .
C(4) .3529(4) .8400(5) -.1282(4) 1 .
C(5) .3110(4) .7750(5) -.0751(4) 1 .
C(6) .3999(4) .7322(4) -.0108(3) 1 .
C(7) .3578(4) .6656(5) .0424(4) 1 .
C(8) .4467(5) .6257(4) .1087(4) 1 .
C(9) .4060(5) .5585(5) .1649(4) 1 .
C(10) .4924(6) .5173(5) .2269(4) 1 .
C(11) .6349(6) .5456(4) .2409(4) 1 .
C(12) .6781(5) .6130(4) .1873(3) 1 .
C(13) .5888(4) .6504(4) .1209(3) 1 .
C(14) .6786(5) .9598(5) -.1608(4) 1 .
C(15) .4441(5) .9733(5) -.2414(4) 1 .
C(16) .6865(8) .4375(6) .3644(5) 1 .
C(17) .8677(8) .5262(6) .3154(5) 1 .
C(18) .7755(4) .7325(4) .0701(3) 1 .
C(19) .8560(4) .8640(4) .1556(3) 1 .
C(20) 1.0088(4) .8722(4) .1860(3) 1 .
C(21) 1.0591(4) .8070(5) .2579(4) 1 .
C(22) 1.2117(4) .8244(5) .2956(3) 1 .
C(23) 1.2550(4) .7582(5) .3674(4) 1 .
C(24) 1.4594(5) .7324(5) .4680(4) 1 .
C(25) 1.6094(4) .7650(4) .5029(3) 1 .
C(26) 1.6814(5) .7254(5) .5773(4) 1 .
C(27) 1.8201(5) .7485(5) .6078(4) 1 .
C(28) 1.8852(5) .8107(5) .5648(4) 1 .
C(29) 1.8202(5) .8528(5) .4914(4) 1 .
C(30) 1.6785(5) .8278(5) .4597(4) 1 .
H(1) .6820 .8471 -.0429 1 .
H(2) .2918 .8686 -.1734 1 .
H(3) .2195 .7563 -.0876 1 .
H(4) .2647 .6449 .0316 1 .
H(5) .3139 .5415 .1612 1 .
H(6) .4600 .4683 .2598 1 .
H(7) .7760 .6272 .1962 1 .
H(8) .7106 .8797 -.1834 1 .
H(9) .6958 1.0081 -.1987 1 .
H(10) .7340 1.0103 -.0865 1 .
H(11) .4694 1.0658 -.2208 1 .
H(12) .4486 .9308 -.3125 1 .
H(13) .3548 .9495 -.2445 1 .
H(14) .5887 .4240 .3510 1 .
H(15) .6996 .3447 .3354 1 .
H(16) .7324 .4744 .4350 1 .
H(17) .9140 .4914 .3648 1 .
H(18) .8798 .4770 .2494 1 .
H(19) .9091 .6147 .3402 1 .
H(20) .8119 .6617 .0870 1 .
H(21) .7845 .7221 .0045 1 .
H(22) .8307 .9300 .1331 1 .
H(23) .8298 .8767 .2180 1 .
H(24) 1.0286 .8294 .1211 1 .
H(25) 1.0557 .9623 .2166 1 .
H(26) 1.0287 .8438 .3200 1 .
H(27) 1.0155 .7146 .2250 1 .
H(28) 1.2432 .7888 .2369 1 .
H(29) 1.2564 .9172 .3326 1 .
H(30) 1.2208 .6635 .3345 1 .
H(31) 1.2217 .7881 .4286 1 .
H(32) 1.6355 .6860 .6079 1 .
H(33) 1.8654 .7212 .6636 1 .
H(34) 1.8720 .9033 .4642 1 .
H(35) 1.6305 .8577 .4051 1 .

loop_
_geom_bond_atom_site_label_1
_geom_bond_atom_site_label_2
_geom_bond_distance
O(1) C(23) 1.458(5)
O(1) C(24) 1.318(6)
O(2) C(24) 1.177(6)
O(3) N(4) 1.206(7)
O(4) N(4) 1.206(7)
N(1) C(1) 1.378(5)
N(1) C(13) 1.389(6)
N(1) C(18) 1.504(5)
N(2) C(3) 1.343(6)
N(2) C(14) 1.452(6)
N(2) C(15) 1.454(6)
N(3) C(11) 1.351(7)
N(3) C(16) 1.454(8)
N(3) C(17) 1.464(9)
N(4) C(28) 1.467(6)
C(1) C(2) 1.379(6)
C(1) C(6) 1.441(5)
C(2) C(3) 1.407(6)
C(3) C(4) 1.437(6)
C(4) C(5) 1.357(8)
C(5) C(6) 1.384(7)
C(6) C(7) 1.374(7)
C(7) C(8) 1.381(7)
C(8) C(9) 1.408(7)
C(8) C(13) 1.441(6)
C(9) C(10) 1.337(8)
C(10) C(11) 1.441(8)
C(11) C(12) 1.389(7)
C(12) C(13) 1.366(6)
C(18) C(19) 1.504(5)
C(19) C(20) 1.530(6)
C(20) C(21) 1.493(7)
C(21) C(22) 1.515(6)
C(22) C(23) 1.488(7)
C(24) C(25) 1.479(7)
C(25) C(26) 1.381(7)
C(25) C(30) 1.371(7)
C(26) C(27) 1.371(7)
C(27) C(28) 1.340(8)
C(28) C(29) 1.362(7)
C(29) C(30) 1.400(6)
